data_1555784
loop_
_publ_author_name
'Yang, Yanyan'
'Liu, Hongxu'
'Peng, Cheng'
'Wu, Jie'
'Zhang, Jingyi'
'Qiao, Yan'
'Wang, Xiao-Na'
'Chang, Junbiao'

_publ_section_title
;
 AlCl<sub>3</sub>-Catalyzed Annulations of Ynamides Involving a
 Torquoselective Process for the Simultaneous Control of Central and Axial
 Chirality.
;
_journal_issue 19
_journal_name_full 'Organic letters'
_journal_page_first 5022
_journal_page_last 5025
_journal_paper_doi 10.1021/acs.orglett.6b02480
_journal_volume 18
_journal_year 2016
_chemical_formula_sum 'C31 H27 N O6 S'
_chemical_formula_weight 541.60
_space_group_IT_number 2
_space_group_name_Hall '-P 1'
_space_group_name_H-M_alt 'P -1'
_symmetry_cell_setting triclinic
_symmetry_space_group_name_H-M 'P -1'
_atom_sites_solution_hydrogens geom
_atom_sites_solution_primary direct
_atom_sites_solution_secondary difmap
_audit_creation_method SHELXL-97
_cell_angle_alpha 112.4340(10)
_cell_angle_beta 105.6650(10)
_cell_angle_gamma 98.6310(10)
_cell_formula_units_Z 2
_cell_length_a 10.8777(3)
_cell_length_b 11.0084(3)
_cell_length_c 13.1029(4)
_cell_measurement_reflns_used 9929
_cell_measurement_temperature 294(2)
_cell_measurement_theta_max 68.44
_cell_measurement_theta_min 3.91
_cell_volume 1338.75(7)
_computing_cell_refinement 'Bruker SMART'
_computing_data_collection 'Bruker SMART'
_computing_data_reduction 'Bruker SAINT'
_computing_molecular_graphics 'Bruker SHELXTL'
_computing_publication_material 'Bruker SHELXTL'
_computing_structure_refinement 'Bruker SHELXTL'
_computing_structure_solution 'Bruker SHELXTL'
_diffrn_ambient_temperature 294(2)
_diffrn_measured_fraction_theta_full 0.997
_diffrn_measured_fraction_theta_max 0.997
_diffrn_measurement_device_type 'CCD area detector'
_diffrn_measurement_method 'phi and omega scans'
_diffrn_radiation_monochromator graphite
_diffrn_radiation_source 'fine-focus sealed tube'
_diffrn_radiation_type CuK\a
_diffrn_radiation_wavelength 1.54178
_diffrn_reflns_av_R_equivalents 0.0339
_diffrn_reflns_av_sigmaI/netI 0.0193
_diffrn_reflns_limit_h_max 13
_diffrn_reflns_limit_h_min -13
_diffrn_reflns_limit_k_max 13
_diffrn_reflns_limit_k_min -13
_diffrn_reflns_limit_l_max 15
_diffrn_reflns_limit_l_min -15
_diffrn_reflns_number 32467
_diffrn_reflns_theta_full 68.43
_diffrn_reflns_theta_max 68.43
_diffrn_reflns_theta_min 3.91
_exptl_absorpt_coefficient_mu 1.460
_exptl_absorpt_correction_T_max 0.7894
_exptl_absorpt_correction_T_min 0.7689
_exptl_absorpt_correction_type multi-scan
_exptl_crystal_colour colorless
_exptl_crystal_density_diffrn 1.344
_exptl_crystal_density_method 'not measured'
_exptl_crystal_description block
_exptl_crystal_F_000 568
_exptl_crystal_size_max 0.19
_exptl_crystal_size_mid 0.18
_exptl_crystal_size_min 0.17
_refine_diff_density_max 0.144
_refine_diff_density_min -0.326
_refine_diff_density_rms 0.034
_refine_ls_extinction_method none
_refine_ls_goodness_of_fit_ref 0.795
_refine_ls_hydrogen_treatment mixed
_refine_ls_matrix_type full
_refine_ls_number_parameters 354
_refine_ls_number_reflns 4913
_refine_ls_number_restraints 0
_refine_ls_restrained_S_all 0.795
_refine_ls_R_factor_all 0.0479
_refine_ls_R_factor_gt 0.0393
_refine_ls_shift/su_max 0.000
_refine_ls_shift/su_mean 0.000
_refine_ls_structure_factor_coef Fsqd
_refine_ls_weighting_details 'calc w=1/[\s^2^(Fo^2^)+(0.2000P)^2^+0.0000P] where P=(Fo^2^+2Fc^2^)/3'
_refine_ls_weighting_scheme calc
_refine_ls_wR_factor_gt 0.1580
_refine_ls_wR_factor_ref 0.1816
_reflns_number_gt 4076
_reflns_number_total 4913
_reflns_threshold_expression >2sigma(I)
_cod_data_source_file ol6b02480_si_006.cif
_cod_data_source_block a
_cod_depositor_comments
;
The following automatic conversions were performed:

data item '_exptl_absorpt_correction_type' value 'Multi-scan' was
changed to 'multi-scan' in accordance with the
/home/saulius/struct/COD-crude-data/automatic-downloads/DataCite-retrospective/ACS/depositions/lib/dictionaries/cif_core.dic
dictionary named 'cif_core.dic' version 2.4.2 last updated on
2011-04-26.

data item '_symmetry_cell_setting' value 'Triclinic' was changed to
'triclinic' in accordance with the
/home/saulius/struct/COD-crude-data/automatic-downloads/DataCite-retrospective/ACS/depositions/lib/dictionaries/cif_core.dic
dictionary named 'cif_core.dic' version 2.4.2 last updated on
2011-04-26.

Automatic conversion script
Id: cif_fix_values 6909 2019-04-08 15:41:33Z antanas 
;
_cod_original_cell_volume 1338.74(7)
_cod_original_sg_symbol_H-M 'P-1   '
_cod_database_code 1555784

loop_
_symmetry_equiv_pos_as_xyz
'x, y, z'
'-x, -y, -z'

loop_
_atom_site_label
_atom_site_type_symbol
_atom_site_fract_x
_atom_site_fract_y
_atom_site_fract_z
_atom_site_U_iso_or_equiv
_atom_site_adp_type
_atom_site_occupancy
_atom_site_symmetry_multiplicity
_atom_site_calc_flag
_atom_site_refinement_flags
S1 S 0.08211(4) -0.15677(4) 0.17963(4) 0.0621(2) Uani 1 1 d .
O1 O 0.68316(15) -0.05932(17) 0.15858(16) 0.0831(5) Uani 1 1 d .
O2 O 0.72178(15) 0.12570(18) 0.11789(16) 0.0862(5) Uani 1 1 d .
O3 O 0.32902(13) 0.23607(13) 0.19538(12) 0.0642(3) Uani 1 1 d .
O4 O 0.1836(2) 0.75500(19) 0.56532(17) 0.1095(6) Uani 1 1 d .
O5 O 0.01949(14) -0.11962(15) 0.09020(14) 0.0794(4) Uani 1 1 d .
O6 O 0.00991(16) -0.19048(17) 0.24612(16) 0.0868(5) Uani 1 1 d .
N1 N 0.21131(14) -0.02500(15) 0.27632(13) 0.0563(4) Uani 1 1 d .
C1 C 0.7655(2) 0.0125(3) 0.1208(2) 0.0817(6) Uani 1 1 d .
H1A H 0.8571 0.0438 0.1748 0.098 Uiso 1 1 calc R
H1B H 0.7618 -0.0478 0.0427 0.098 Uiso 1 1 calc R
C2 C 0.61106(17) 0.1186(2) 0.14885(17) 0.0637(4) Uani 1 1 d .
C3 C 0.5315(2) 0.2035(2) 0.15402(19) 0.0672(5) Uani 1 1 d .
H3 H 0.5465 0.2777 0.1368 0.081 Uiso 1 1 calc R
C4 C 0.42525(17) 0.16855(18) 0.18754(16) 0.0573(4) Uani 1 1 d .
C5 C 0.39937(16) 0.05790(17) 0.21313(15) 0.0527(4) Uani 1 1 d .
C6 C 0.48413(17) -0.02744(18) 0.20638(16) 0.0586(4) Uani 1 1 d .
H6 H 0.4706 -0.1022 0.2231 0.070 Uiso 1 1 calc R
C7 C 0.58754(17) 0.00770(19) 0.17349(17) 0.0616(4) Uani 1 1 d .
C8 C 0.27868(16) 0.06115(17) 0.23891(15) 0.0524(4) Uani 1 1 d .
C9 C 0.24179(16) 0.16832(18) 0.22824(16) 0.0558(4) Uani 1 1 d .
C10 C 0.12059(18) 0.21298(19) 0.23569(18) 0.0629(4) Uani 1 1 d .
H10A H 0.0678 0.1522 0.2554 0.075 Uiso 1 1 calc R
H10B H 0.0682 0.2004 0.1577 0.075 Uiso 1 1 calc R
C11 C 0.14137(17) 0.35869(18) 0.32288(15) 0.0566(4) Uani 1 1 d .
C12 C 0.2563(2) 0.4360(3) 0.4200(2) 0.0823(6) Uani 1 1 d .
H12 H 0.3279 0.3999 0.4323 0.099 Uiso 1 1 calc R
C13 C 0.2661(3) 0.5665(3) 0.4993(2) 0.0958(8) Uani 1 1 d .
H13 H 0.3443 0.6168 0.5645 0.115 Uiso 1 1 calc R
C14 C 0.1626(2) 0.6231(2) 0.48348(19) 0.0750(5) Uani 1 1 d .
C15 C 0.0466(2) 0.5466(2) 0.38899(18) 0.0708(5) Uani 1 1 d .
H15 H -0.0255 0.5822 0.3781 0.085 Uiso 1 1 calc R
C16 C 0.0373(2) 0.4157(2) 0.30969(18) 0.0647(4) Uani 1 1 d .
H16 H -0.0417 0.3649 0.2456 0.078 Uiso 1 1 calc R
C17 C 0.0775(4) 0.8128(3) 0.5511(3) 0.1054(9) Uani 1 1 d .
H17A H 0.0532 0.8143 0.4755 0.158 Uiso 1 1 calc R
H17B H 0.1042 0.9048 0.6127 0.158 Uiso 1 1 calc R
H17C H 0.0026 0.7591 0.5553 0.158 Uiso 1 1 calc R
C18 C 0.2922(2) -0.0315(2) 0.38387(17) 0.0652(5) Uani 1 1 d .
H18A H 0.3711 -0.0567 0.3732 0.078 Uiso 1 1 calc R
H18B H 0.2410 -0.1016 0.3959 0.078 Uiso 1 1 calc R
C19 C 0.3328(2) 0.1035(2) 0.49074(17) 0.0677(5) Uani 1 1 d .
C20 C 0.4561(2) 0.1959(3) 0.5301(2) 0.0887(7) Uani 1 1 d .
H20 H 0.5151 0.1750 0.4907 0.106 Uiso 1 1 calc R
C21 C 0.4906(4) 0.3204(4) 0.6293(3) 0.1237(13) Uani 1 1 d .
H21 H 0.5734 0.3830 0.6565 0.148 Uiso 1 1 calc R
C22 C 0.4035(5) 0.3519(4) 0.6876(3) 0.1333(14) Uani 1 1 d .
H22 H 0.4275 0.4355 0.7539 0.160 Uiso 1 1 calc R
C23 C 0.2819(4) 0.2609(4) 0.6486(3) 0.1244(11) Uani 1 1 d .
H23 H 0.2233 0.2823 0.6885 0.149 Uiso 1 1 calc R
C24 C 0.2460(3) 0.1374(3) 0.5502(2) 0.0917(7) Uani 1 1 d .
H24 H 0.1626 0.0761 0.5233 0.110 Uiso 1 1 calc R
C25 C 0.14384(16) -0.29518(17) 0.11645(15) 0.0553(4) Uani 1 1 d .
C26 C 0.1942(2) -0.3015(2) 0.02863(18) 0.0673(5) Uani 1 1 d .
H26 H 0.1927 -0.2353 0.0009 0.081 Uiso 1 1 calc R
C27 C 0.2464(2) -0.4075(2) -0.01671(19) 0.0716(5) Uani 1 1 d .
H27 H 0.2803 -0.4122 -0.0757 0.086 Uiso 1 1 calc R
C28 C 0.25020(19) -0.50725(19) 0.02271(17) 0.0644(5) Uani 1 1 d .
C29 C 0.1979(2) -0.4982(2) 0.10902(18) 0.0732(5) Uani 1 1 d .
H29 H 0.1986 -0.5648 0.1363 0.088 Uiso 1 1 calc R
C30 C 0.1447(2) -0.3939(2) 0.15621(18) 0.0695(5) Uani 1 1 d .
H30 H 0.1097 -0.3902 0.2144 0.083 Uiso 1 1 calc R
C31 C 0.3084(3) -0.6221(3) -0.0260(2) 0.0892(7) Uani 1 1 d .
H31A H 0.3223 -0.6666 0.0247 0.134 Uiso 1 1 calc R
H31B H 0.3919 -0.5861 -0.0302 0.134 Uiso 1 1 calc R
H31C H 0.2482 -0.6871 -0.1038 0.134 Uiso 1 1 calc R

loop_
_atom_site_aniso_label
_atom_site_aniso_U_11
_atom_site_aniso_U_22
_atom_site_aniso_U_33
_atom_site_aniso_U_23
_atom_site_aniso_U_13
_atom_site_aniso_U_12
S1 0.0470(3) 0.0605(3) 0.0793(3) 0.0303(2) 0.0254(2) 0.0134(2)
O1 0.0641(8) 0.0832(10) 0.1184(12) 0.0446(9) 0.0488(8) 0.0365(7)
O2 0.0681(9) 0.0956(11) 0.1143(12) 0.0495(9) 0.0551(9) 0.0269(8)
O3 0.0614(7) 0.0656(7) 0.0868(8) 0.0459(7) 0.0353(6) 0.0272(6)
O4 0.1317(16) 0.0730(10) 0.0902(12) 0.0099(9) 0.0319(11) 0.0237(11)
O5 0.0565(7) 0.0740(9) 0.0935(10) 0.0341(7) 0.0086(7) 0.0220(6)
O6 0.0695(9) 0.0820(10) 0.1173(12) 0.0394(9) 0.0571(9) 0.0133(7)
N1 0.0546(8) 0.0551(8) 0.0656(8) 0.0311(6) 0.0243(7) 0.0159(6)
C1 0.0550(11) 0.0996(16) 0.0923(14) 0.0376(12) 0.0339(10) 0.0269(10)
C2 0.0505(9) 0.0691(11) 0.0696(10) 0.0280(9) 0.0260(8) 0.0110(8)
C3 0.0638(11) 0.0688(11) 0.0823(12) 0.0417(9) 0.0342(9) 0.0184(9)
C4 0.0524(9) 0.0591(9) 0.0672(10) 0.0311(8) 0.0256(8) 0.0182(7)
C5 0.0450(8) 0.0552(8) 0.0593(8) 0.0269(7) 0.0183(7) 0.0145(7)
C6 0.0509(9) 0.0559(9) 0.0732(10) 0.0303(8) 0.0244(8) 0.0182(7)
C7 0.0485(9) 0.0611(10) 0.0695(10) 0.0224(8) 0.0212(8) 0.0178(7)
C8 0.0465(8) 0.0547(8) 0.0603(9) 0.0282(7) 0.0207(7) 0.0157(6)
C9 0.0495(8) 0.0606(9) 0.0667(9) 0.0341(8) 0.0245(7) 0.0183(7)
C10 0.0510(9) 0.0619(10) 0.0790(11) 0.0323(9) 0.0236(8) 0.0213(8)
C11 0.0540(9) 0.0614(9) 0.0639(9) 0.0338(8) 0.0251(7) 0.0189(7)
C12 0.0618(11) 0.0860(14) 0.0855(14) 0.0316(11) 0.0135(10) 0.0248(10)
C13 0.0776(14) 0.0925(17) 0.0792(14) 0.0185(12) 0.0061(11) 0.0137(12)
C14 0.0878(14) 0.0661(11) 0.0686(11) 0.0257(9) 0.0327(10) 0.0176(10)
C15 0.0785(13) 0.0684(11) 0.0754(12) 0.0333(9) 0.0344(10) 0.0312(10)
C16 0.0595(10) 0.0639(10) 0.0699(10) 0.0289(8) 0.0215(8) 0.0204(8)
C17 0.166(3) 0.0716(14) 0.0980(17) 0.0348(13) 0.076(2) 0.0439(17)
C18 0.0668(11) 0.0688(11) 0.0733(11) 0.0420(9) 0.0262(9) 0.0254(9)
C19 0.0668(11) 0.0748(12) 0.0659(10) 0.0411(9) 0.0165(9) 0.0190(9)
C20 0.0695(13) 0.1000(17) 0.0841(14) 0.0477(13) 0.0060(11) 0.0112(12)
C21 0.110(2) 0.114(2) 0.0924(19) 0.0445(18) -0.0161(19) -0.0168(19)
C22 0.170(4) 0.102(2) 0.0742(17) 0.0146(16) 0.011(2) 0.022(2)
C23 0.147(3) 0.123(3) 0.0826(17) 0.0240(17) 0.0434(19) 0.035(2)
C24 0.0969(17) 0.0923(16) 0.0833(14) 0.0345(12) 0.0388(13) 0.0197(13)
C25 0.0489(8) 0.0540(8) 0.0639(9) 0.0295(7) 0.0199(7) 0.0086(7)
C26 0.0758(12) 0.0646(10) 0.0750(11) 0.0408(9) 0.0326(9) 0.0198(9)
C27 0.0764(12) 0.0720(12) 0.0750(11) 0.0344(9) 0.0382(10) 0.0197(10)
C28 0.0583(10) 0.0566(9) 0.0656(10) 0.0217(8) 0.0137(8) 0.0126(8)
C29 0.0949(14) 0.0586(10) 0.0729(11) 0.0363(9) 0.0297(10) 0.0214(10)
C30 0.0891(14) 0.0595(10) 0.0687(11) 0.0334(8) 0.0372(10) 0.0152(9)
C31 0.0887(15) 0.0768(14) 0.0941(16) 0.0290(12) 0.0297(13) 0.0315(12)

loop_
_atom_type_symbol
_atom_type_description
_atom_type_scat_dispersion_real
_atom_type_scat_dispersion_imag
_atom_type_scat_source
C C 0.0181 0.0091 'International Tables Vol C Tables 4.2.6.8 and 6.1.1.4'
H H 0.0000 0.0000 'International Tables Vol C Tables 4.2.6.8 and 6.1.1.4'
N N 0.0311 0.0180 'International Tables Vol C Tables 4.2.6.8 and 6.1.1.4'
O O 0.0492 0.0322 'International Tables Vol C Tables 4.2.6.8 and 6.1.1.4'
S S 0.3331 0.5567 'International Tables Vol C Tables 4.2.6.8 and 6.1.1.4'

loop_
_geom_angle_atom_site_label_1
_geom_angle_atom_site_label_2
_geom_angle_atom_site_label_3
_geom_angle
O5 S1 O6 120.05(10)
O5 S1 N1 106.33(8)
O6 S1 N1 106.14(9)
O5 S1 C25 108.61(9)
O6 S1 C25 107.80(9)
N1 S1 C25 107.27(8)
C7 O1 C1 105.72(16)
C2 O2 C1 105.79(16)
C4 O3 C9 106.15(13)
C14 O4 C17 117.2(2)
C8 N1 C18 115.85(14)
C8 N1 S1 120.14(12)
C18 N1 S1 118.45(12)
O2 C1 O1 109.33(16)
O2 C1 H1A 109.8
O1 C1 H1A 109.8
O2 C1 H1B 109.8
O1 C1 H1B 109.8
H1A C1 H1B 108.3
C3 C2 O2 127.27(18)
C3 C2 C7 122.94(17)
O2 C2 C7 109.78(16)
C2 C3 C4 113.60(17)
C2 C3 H3 123.2
C4 C3 H3 123.2
O3 C4 C5 110.85(14)
O3 C4 C3 124.40(16)
C5 C4 C3 124.71(16)
C4 C5 C6 119.79(15)
C4 C5 C8 104.35(14)
C6 C5 C8 135.83(16)
C7 C6 C5 114.96(16)
C7 C6 H6 122.5
C5 C6 H6 122.5
C6 C7 O1 126.68(18)
C6 C7 C2 124.00(16)
O1 C7 C2 109.32(17)
C9 C8 N1 123.92(15)
C9 C8 C5 107.79(15)
N1 C8 C5 128.18(15)
C8 C9 O3 110.84(14)
C8 C9 C10 130.53(16)
O3 C9 C10 118.37(15)
C9 C10 C11 117.24(16)
C9 C10 H10A 108.0
C11 C10 H10A 108.0
C9 C10 H10B 108.0
C11 C10 H10B 108.0
H10A C10 H10B 107.2
C16 C11 C12 117.45(18)
C16 C11 C10 118.63(17)
C12 C11 C10 123.79(17)
C11 C12 C13 120.7(2)
C11 C12 H12 119.7
C13 C12 H12 119.7
C14 C13 C12 121.2(2)
C14 C13 H13 119.4
C12 C13 H13 119.4
C15 C14 C13 118.9(2)
C15 C14 O4 124.3(2)
C13 C14 O4 116.8(2)
C14 C15 C16 119.6(2)
C14 C15 H15 120.2
C16 C15 H15 120.2
C11 C16 C15 122.08(19)
C11 C16 H16 119.0
C15 C16 H16 119.0
O4 C17 H17A 109.5
O4 C17 H17B 109.5
H17A C17 H17B 109.5
O4 C17 H17C 109.5
H17A C17 H17C 109.5
H17B C17 H17C 109.5
N1 C18 C19 111.22(14)
N1 C18 H18A 109.4
C19 C18 H18A 109.4
N1 C18 H18B 109.4
C19 C18 H18B 109.4
H18A C18 H18B 108.0
C20 C19 C24 119.4(2)
C20 C19 C18 120.6(2)
C24 C19 C18 120.0(2)
C19 C20 C21 119.1(3)
C19 C20 H20 120.4
C21 C20 H20 120.4
C22 C21 C20 120.6(3)
C22 C21 H21 119.7
C20 C21 H21 119.7
C23 C22 C21 120.2(3)
C23 C22 H22 119.9
C21 C22 H22 119.9
C22 C23 C24 120.0(4)
C22 C23 H23 120.0
C24 C23 H23 120.0
C23 C24 C19 120.7(3)
C23 C24 H24 119.7
C19 C24 H24 119.7
C30 C25 C26 120.54(18)
C30 C25 S1 120.03(15)
C26 C25 S1 119.41(14)
C27 C26 C25 118.68(17)
C27 C26 H26 120.7
C25 C26 H26 120.7
C26 C27 C28 122.01(18)
C26 C27 H27 119.0
C28 C27 H27 119.0
C29 C28 C27 117.54(18)
C29 C28 C31 120.50(19)
C27 C28 C31 122.0(2)
C30 C29 C28 122.04(18)
C30 C29 H29 119.0
C28 C29 H29 119.0
C29 C30 C25 119.19(18)
C29 C30 H30 120.4
C25 C30 H30 120.4
C28 C31 H31A 109.5
C28 C31 H31B 109.5
H31A C31 H31B 109.5
C28 C31 H31C 109.5
H31A C31 H31C 109.5
H31B C31 H31C 109.5

loop_
_geom_bond_atom_site_label_1
_geom_bond_atom_site_label_2
_geom_bond_distance
S1 O5 1.4222(16)
S1 O6 1.4291(16)
S1 N1 1.6457(15)
S1 C25 1.7614(18)
O1 C7 1.376(2)
O1 C1 1.413(3)
O2 C2 1.371(2)
O2 C1 1.409(3)
O3 C4 1.375(2)
O3 C9 1.377(2)
O4 C14 1.375(3)
O4 C17 1.402(4)
N1 C8 1.420(2)
N1 C18 1.480(2)
C1 H1A 0.9700
C1 H1B 0.9700
C2 C3 1.361(3)
C2 C7 1.383(3)
C3 C4 1.395(3)
C3 H3 0.9300
C4 C5 1.391(2)
C5 C6 1.407(2)
C5 C8 1.443(2)
C6 C7 1.363(3)
C6 H6 0.9300
C8 C9 1.345(2)
C9 C10 1.489(2)
C10 C11 1.511(3)
C10 H10A 0.9700
C10 H10B 0.9700
C11 C16 1.377(3)
C11 C12 1.379(3)
C12 C13 1.381(4)
C12 H12 0.9300
C13 C14 1.371(4)
C13 H13 0.9300
C14 C15 1.370(3)
C15 C16 1.386(3)
C15 H15 0.9300
C16 H16 0.9300
C17 H17A 0.9600
C17 H17B 0.9600
C17 H17C 0.9600
C18 C19 1.498(3)
C18 H18A 0.9700
C18 H18B 0.9700
C19 C20 1.385(3)
C19 C24 1.385(3)
C20 C21 1.390(5)
C20 H20 0.9300
C21 C22 1.375(6)
C21 H21 0.9300
C22 C23 1.364(6)
C22 H22 0.9300
C23 C24 1.376(4)
C23 H23 0.9300
C24 H24 0.9300
C25 C30 1.373(3)
C25 C26 1.386(3)
C26 C27 1.375(3)
C26 H26 0.9300
C27 C28 1.382(3)
C27 H27 0.9300
C28 C29 1.375(3)
C28 C31 1.499(3)
C29 C30 1.373(3)
C29 H29 0.9300
C30 H30 0.9300
C31 H31A 0.9600
C31 H31B 0.9600
C31 H31C 0.9600

loop_
_geom_torsion_atom_site_label_1
_geom_torsion_atom_site_label_2
_geom_torsion_atom_site_label_3
_geom_torsion_atom_site_label_4
_geom_torsion
O5 S1 N1 C8 -30.64(15)
O6 S1 N1 C8 -159.54(14)
C25 S1 N1 C8 85.42(14)
O5 S1 N1 C18 176.74(13)
O6 S1 N1 C18 47.83(15)
C25 S1 N1 C18 -67.21(15)
C2 O2 C1 O1 -2.4(2)
C7 O1 C1 O2 2.3(2)
C1 O2 C2 C3 -177.4(2)
C1 O2 C2 C7 1.5(2)
O2 C2 C3 C4 179.38(19)
C7 C2 C3 C4 0.6(3)
C9 O3 C4 C5 0.9(2)
C9 O3 C4 C3 178.63(18)
C2 C3 C4 O3 -177.84(17)
C2 C3 C4 C5 -0.4(3)
O3 C4 C5 C6 178.01(15)
C3 C4 C5 C6 0.3(3)
O3 C4 C5 C8 -0.42(19)
C3 C4 C5 C8 -178.14(18)
C4 C5 C6 C7 -0.3(3)
C8 C5 C6 C7 177.53(18)
C5 C6 C7 O1 -179.00(18)
C5 C6 C7 C2 0.5(3)
C1 O1 C7 C6 178.2(2)
C1 O1 C7 C2 -1.4(2)
C3 C2 C7 C6 -0.7(3)
O2 C2 C7 C6 -179.66(18)
C3 C2 C7 O1 178.88(18)
O2 C2 C7 O1 -0.1(2)
C18 N1 C8 C9 -120.82(18)
S1 N1 C8 C9 85.9(2)
C18 N1 C8 C5 55.0(2)
S1 N1 C8 C5 -98.30(18)
C4 C5 C8 C9 -0.24(19)
C6 C5 C8 C9 -178.3(2)
C4 C5 C8 N1 -176.60(16)
C6 C5 C8 N1 5.4(3)
N1 C8 C9 O3 177.37(15)
C5 C8 C9 O3 0.8(2)
N1 C8 C9 C10 -8.7(3)
C5 C8 C9 C10 174.73(18)
C4 O3 C9 C8 -1.1(2)
C4 O3 C9 C10 -175.81(16)
C8 C9 C10 C11 125.5(2)
O3 C9 C10 C11 -61.0(2)
C9 C10 C11 C16 161.79(17)
C9 C10 C11 C12 -22.5(3)
C16 C11 C12 C13 -1.1(4)
C10 C11 C12 C13 -176.9(2)
C11 C12 C13 C14 -0.3(4)
C12 C13 C14 C15 1.8(4)
C12 C13 C14 O4 -178.2(3)
C17 O4 C14 C15 1.1(4)
C17 O4 C14 C13 -178.9(3)
C13 C14 C15 C16 -1.9(3)
O4 C14 C15 C16 178.1(2)
C12 C11 C16 C15 1.1(3)
C10 C11 C16 C15 177.10(18)
C14 C15 C16 C11 0.4(3)
C8 N1 C18 C19 66.6(2)
S1 N1 C18 C19 -139.62(15)
N1 C18 C19 C20 -96.0(2)
N1 C18 C19 C24 83.2(2)
C24 C19 C20 C21 0.6(3)
C18 C19 C20 C21 179.8(2)
C19 C20 C21 C22 -0.2(5)
C20 C21 C22 C23 0.1(6)
C21 C22 C23 C24 -0.3(6)
C22 C23 C24 C19 0.8(5)
C20 C19 C24 C23 -0.9(4)
C18 C19 C24 C23 179.9(3)
O5 S1 C25 C30 -146.09(16)
O6 S1 C25 C30 -14.56(19)
N1 S1 C25 C30 99.37(16)
O5 S1 C25 C26 35.45(17)
O6 S1 C25 C26 166.98(16)
N1 S1 C25 C26 -79.09(16)
C30 C25 C26 C27 -0.8(3)
S1 C25 C26 C27 177.65(15)
C25 C26 C27 C28 0.0(3)
C26 C27 C28 C29 0.8(3)
C26 C27 C28 C31 -179.4(2)
C27 C28 C29 C30 -0.7(3)
C31 C28 C29 C30 179.5(2)
C28 C29 C30 C25 -0.2(3)
C26 C25 C30 C29 0.9(3)
S1 C25 C30 C29 -177.53(16)
